data_7019444
loop_
_publ_author_name
'Li, Wenbo'
'Xue, Mingqiang'
'Xu, Fan'
'Tu, Jing'
'Zhang, Yong'
'Shen, Qi'

_publ_section_title
;
 Synthesis, characterization of bridged bis(amidinate) lanthanide amides
 and their application as catalysts for addition of amines to nitriles for
 monosubstituted N-arylamidines.
;
_journal_issue 27
_journal_name_full 'Dalton transactions (Cambridge, England : 2003)'
_journal_page_first 8252
_journal_page_last 8260
_journal_paper_doi 10.1039/c2dt30400g
_journal_volume 41
_journal_year 2012
_chemical_formula_moiety 'C49 H62 N7 Si2 Yb, C7 H8'
_chemical_formula_sum 'C56 H70 N7 Si2 Yb'
_chemical_formula_weight 1070.41
_chemical_name_systematic
;
?
;
_space_group_IT_number 14
_symmetry_cell_setting monoclinic
_symmetry_Int_Tables_number 14
_symmetry_space_group_name_Hall '-P 2ybc'
_symmetry_space_group_name_H-M 'P 1 21/c 1'
_atom_sites_solution_hydrogens geom
_atom_sites_solution_primary direct
_atom_sites_solution_secondary difmap
_audit_creation_method SHELXL-97
_cell_angle_alpha 90.00
_cell_angle_beta 104.8920(10)
_cell_angle_gamma 90.00
_cell_formula_units_Z 4
_cell_length_a 24.0074(14)
_cell_length_b 13.3464(7)
_cell_length_c 17.8421(11)
_cell_measurement_reflns_used 23044
_cell_measurement_temperature 223(2)
_cell_measurement_theta_max 27.6
_cell_measurement_theta_min 3.0
_cell_volume 5524.8(6)
_computing_cell_refinement CrystalClear
_computing_data_collection CrystalClear
_computing_data_reduction CrystalStructure
_computing_structure_refinement 'SHELXL-97 (Sheldrick, 1997)'
_computing_structure_solution 'SHELXS-97 (Sheldrick, 1990)'
_diffrn_ambient_temperature 223(2)
_diffrn_detector_area_resol_mean 14.63
_diffrn_measured_fraction_theta_full 0.993
_diffrn_measured_fraction_theta_max 0.993
_diffrn_measurement_device_type 'Rigaku Saturn'
_diffrn_measurement_method \w
_diffrn_radiation_monochromator graphite
_diffrn_radiation_source 'fine-focus sealed tube'
_diffrn_radiation_type MoK\a
_diffrn_radiation_wavelength 0.71075
_diffrn_reflns_av_R_equivalents 0.0428
_diffrn_reflns_av_sigmaI/netI 0.0551
_diffrn_reflns_limit_h_max 29
_diffrn_reflns_limit_h_min -22
_diffrn_reflns_limit_k_max 14
_diffrn_reflns_limit_k_min -15
_diffrn_reflns_limit_l_max 21
_diffrn_reflns_limit_l_min -21
_diffrn_reflns_number 27958
_diffrn_reflns_theta_full 25.50
_diffrn_reflns_theta_max 25.50
_diffrn_reflns_theta_min 3.01
_exptl_absorpt_coefficient_mu 1.777
_exptl_absorpt_correction_T_max 0.701
_exptl_absorpt_correction_T_min 0.510
_exptl_absorpt_correction_type multi-scan
_exptl_absorpt_process_details 'Jacobson, R. (1998) Private communication'
_exptl_crystal_colour colorless
_exptl_crystal_density_diffrn 1.287
_exptl_crystal_density_method 'not measured'
_exptl_crystal_description block
_exptl_crystal_F_000 2212
_exptl_crystal_size_max 0.35
_exptl_crystal_size_mid 0.22
_exptl_crystal_size_min 0.20
_refine_diff_density_max 0.789
_refine_diff_density_min -0.832
_refine_diff_density_rms 0.078
_refine_ls_extinction_method none
_refine_ls_goodness_of_fit_ref 1.178
_refine_ls_hydrogen_treatment mixed
_refine_ls_matrix_type full
_refine_ls_number_parameters 611
_refine_ls_number_reflns 10202
_refine_ls_number_restraints 0
_refine_ls_restrained_S_all 1.178
_refine_ls_R_factor_all 0.0540
_refine_ls_R_factor_gt 0.0460
_refine_ls_shift/su_max 0.003
_refine_ls_shift/su_mean 0.000
_refine_ls_structure_factor_coef Fsqd
_refine_ls_weighting_details 'calc w=1/[\s^2^(Fo^2^)+(0.0282P)^2^+2.4192P] where P=(Fo^2^+2Fc^2^)/3'
_refine_ls_weighting_scheme calc
_refine_ls_wR_factor_gt 0.0843
_refine_ls_wR_factor_ref 0.0881
_reflns_number_gt 9102
_reflns_number_total 10202
_reflns_threshold_expression >2sigma(I)
_cod_data_source_file c2dt30400g.txt
_cod_data_source_block shelxl9
_cod_original_sg_symbol_H-M 'P 21/c'
_cod_database_code 7019444

loop_
_symmetry_equiv_pos_as_xyz
'x, y, z'
'-x, y+1/2, -z+1/2'
'-x, -y, -z'
'x, -y-1/2, z-1/2'

loop_
_atom_site_label
_atom_site_type_symbol
_atom_site_fract_x
_atom_site_fract_y
_atom_site_fract_z
_atom_site_U_iso_or_equiv
_atom_site_adp_type
_atom_site_occupancy
_atom_site_symmetry_multiplicity
_atom_site_calc_flag
_atom_site_refinement_flags
Yb1 Yb 0.756046(8) 0.045470(12) 0.572270(10) 0.03564(7) Uani 1 1 d .
Si1 Si 0.85321(6) -0.11490(9) 0.72923(7) 0.0458(3) Uani 1 1 d .
Si2 Si 0.61043(6) 0.15022(10) 0.57972(8) 0.0547(4) Uani 1 1 d .
N1 N 0.83023(15) -0.0683(2) 0.63703(19) 0.0413(8) Uani 1 1 d .
N2 N 0.80877(16) -0.0468(3) 0.5076(2) 0.0446(9) Uani 1 1 d .
N3 N 0.65909(15) 0.1089(3) 0.5318(2) 0.0444(9) Uani 1 1 d .
H3 H 0.774(2) 0.162(3) 0.725(3) 0.053(15) Uiso 1 1 d .
N4 N 0.70332(17) 0.0473(3) 0.4455(2) 0.0479(9) Uani 1 1 d .
N5 N 0.80790(15) 0.1958(2) 0.57835(18) 0.0358(8) Uani 1 1 d .
N6 N 0.77494(16) 0.1502(2) 0.6798(2) 0.0406(9) Uani 1 1 d .
N7 N 0.70203(18) -0.1074(3) 0.5925(2) 0.0570(11) Uani 1 1 d .
C1 C 0.83448(19) -0.1015(3) 0.5677(3) 0.0421(10) Uani 1 1 d .
C2 C 0.6566(2) 0.0893(3) 0.4575(3) 0.0434(11) Uani 1 1 d .
C3 C 0.8067(2) -0.0697(4) 0.4269(3) 0.0542(12) Uani 1 1 d .
H3A H 0.7862 -0.1330 0.4118 0.065 Uiso 1 1 calc R
H3B H 0.8459 -0.0772 0.4209 0.065 Uiso 1 1 calc R
C4 C 0.7760(2) 0.0142(4) 0.3748(3) 0.0585(13) Uani 1 1 d .
H4A H 0.7952 0.0775 0.3938 0.070 Uiso 1 1 calc R
H4B H 0.7808 0.0032 0.3226 0.070 Uiso 1 1 calc R
C5 C 0.7125(2) 0.0257(4) 0.3689(3) 0.0522(12) Uani 1 1 d .
H5A H 0.6967 0.0804 0.3331 0.063 Uiso 1 1 calc R
H5B H 0.6923 -0.0361 0.3483 0.063 Uiso 1 1 calc R
C6 C 0.8663(2) -0.1975(3) 0.5604(2) 0.0445(11) Uani 1 1 d .
C7 C 0.9248(2) -0.2048(3) 0.5902(3) 0.0539(12) Uani 1 1 d .
H7 H 0.9461 -0.1482 0.6122 0.065 Uiso 1 1 calc R
C8 C 0.9529(2) -0.2961(4) 0.5879(3) 0.0647(14) Uani 1 1 d .
H8 H 0.9930 -0.3005 0.6080 0.078 Uiso 1 1 calc R
C9 C 0.9222(3) -0.3789(4) 0.5565(3) 0.0703(16) Uani 1 1 d .
H9 H 0.9410 -0.4406 0.5561 0.084 Uiso 1 1 calc R
C10 C 0.8640(3) -0.3713(4) 0.5257(3) 0.0686(16) Uani 1 1 d .
H10 H 0.8430 -0.4280 0.5033 0.082 Uiso 1 1 calc R
C11 C 0.8355(2) -0.2816(3) 0.5270(3) 0.0571(13) Uani 1 1 d .
H11 H 0.7955 -0.2774 0.5053 0.068 Uiso 1 1 calc R
C12 C 0.60554(19) 0.1163(4) 0.3923(3) 0.0483(11) Uani 1 1 d .
C13 C 0.5707(2) 0.0440(4) 0.3493(4) 0.0779(18) Uani 1 1 d .
H13 H 0.5783 -0.0243 0.3600 0.093 Uiso 1 1 calc R
C14 C 0.5231(3) 0.0741(6) 0.2886(4) 0.090(2) Uani 1 1 d .
H14 H 0.4989 0.0253 0.2590 0.107 Uiso 1 1 calc R
C15 C 0.5119(3) 0.1728(6) 0.2727(4) 0.091(2) Uani 1 1 d .
H15 H 0.4805 0.1917 0.2317 0.109 Uiso 1 1 calc R
C16 C 0.5460(3) 0.2443(5) 0.3159(4) 0.090(2) Uani 1 1 d .
H16 H 0.5381 0.3125 0.3050 0.108 Uiso 1 1 calc R
C17 C 0.5924(2) 0.2163(4) 0.3760(3) 0.0717(16) Uani 1 1 d .
H17 H 0.6153 0.2660 0.4064 0.086 Uiso 1 1 calc R
C18 C 0.8599(2) -0.2542(3) 0.7378(3) 0.0570(13) Uani 1 1 d .
H18A H 0.8246 -0.2851 0.7078 0.086 Uiso 1 1 calc R
H18B H 0.8665 -0.2734 0.7918 0.086 Uiso 1 1 calc R
H18C H 0.8920 -0.2763 0.7183 0.086 Uiso 1 1 calc R
C19 C 0.7973(2) -0.0808(4) 0.7808(3) 0.0651(15) Uani 1 1 d .
H19A H 0.7897 -0.0094 0.7756 0.098 Uiso 1 1 calc R
H19B H 0.8111 -0.0978 0.8353 0.098 Uiso 1 1 calc R
H19C H 0.7621 -0.1175 0.7583 0.098 Uiso 1 1 calc R
C20 C 0.9222(3) -0.0533(4) 0.7812(3) 0.0727(16) Uani 1 1 d .
H20A H 0.9527 -0.0735 0.7577 0.109 Uiso 1 1 calc R
H20B H 0.9322 -0.0733 0.8353 0.109 Uiso 1 1 calc R
H20C H 0.9177 0.0189 0.7777 0.109 Uiso 1 1 calc R
C21 C 0.5333(3) 0.1445(6) 0.5258(4) 0.099(2) Uani 1 1 d .
H21A H 0.5248 0.1984 0.4880 0.149 Uiso 1 1 calc R
H21B H 0.5094 0.1516 0.5618 0.149 Uiso 1 1 calc R
H21C H 0.5253 0.0806 0.4993 0.149 Uiso 1 1 calc R
C22 C 0.6282(3) 0.2800(4) 0.6151(4) 0.100(2) Uani 1 1 d .
H22A H 0.6691 0.2848 0.6398 0.150 Uiso 1 1 calc R
H22B H 0.6065 0.2969 0.6524 0.150 Uiso 1 1 calc R
H22C H 0.6182 0.3262 0.5718 0.150 Uiso 1 1 calc R
C23 C 0.6186(3) 0.0698(5) 0.6674(3) 0.0867(19) Uani 1 1 d .
H23A H 0.6074 0.0016 0.6515 0.130 Uiso 1 1 calc R
H23B H 0.5941 0.0952 0.6987 0.130 Uiso 1 1 calc R
H23C H 0.6584 0.0707 0.6975 0.130 Uiso 1 1 calc R
C24 C 0.84333(18) 0.2497(3) 0.5403(2) 0.0352(9) Uani 1 1 d .
C25 C 0.90387(18) 0.2378(3) 0.5614(2) 0.0382(10) Uani 1 1 d .
C26 C 0.9362(2) 0.2982(3) 0.5252(3) 0.0459(11) Uani 1 1 d .
H26 H 0.9765 0.2927 0.5400 0.055 Uiso 1 1 calc R
C27 C 0.9110(2) 0.3661(3) 0.4682(3) 0.0468(11) Uani 1 1 d .
H27 H 0.9339 0.4083 0.4463 0.056 Uiso 1 1 calc R
C28 C 0.8519(2) 0.3711(3) 0.4441(2) 0.0410(10) Uani 1 1 d .
H28 H 0.8345 0.4147 0.4034 0.049 Uiso 1 1 calc R
C29 C 0.81705(19) 0.3132(3) 0.4785(2) 0.0368(9) Uani 1 1 d .
C30 C 0.9335(2) 0.1575(3) 0.6176(3) 0.0500(12) Uani 1 1 d .
H30 H 0.9042 0.1267 0.6406 0.060 Uiso 1 1 calc R
C31 C 0.9817(2) 0.1990(4) 0.6840(3) 0.0743(16) Uani 1 1 d .
H31A H 1.0131 0.2226 0.6636 0.111 Uiso 1 1 calc R
H31B H 0.9956 0.1465 0.7218 0.111 Uiso 1 1 calc R
H31C H 0.9669 0.2540 0.7087 0.111 Uiso 1 1 calc R
C32 C 0.9564(2) 0.0760(4) 0.5737(3) 0.0729(16) Uani 1 1 d .
H32A H 0.9250 0.0490 0.5333 0.109 Uiso 1 1 calc R
H32B H 0.9736 0.0229 0.6093 0.109 Uiso 1 1 calc R
H32C H 0.9853 0.1043 0.5506 0.109 Uiso 1 1 calc R
C33 C 0.75202(19) 0.3191(3) 0.4513(2) 0.0439(11) Uani 1 1 d .
H33 H 0.7365 0.2554 0.4659 0.053 Uiso 1 1 calc R
C34 C 0.7281(2) 0.4035(4) 0.4913(3) 0.0716(16) Uani 1 1 d .
H34A H 0.7397 0.3933 0.5470 0.107 Uiso 1 1 calc R
H34B H 0.6863 0.4037 0.4737 0.107 Uiso 1 1 calc R
H34C H 0.7429 0.4672 0.4787 0.107 Uiso 1 1 calc R
C35 C 0.7307(2) 0.3293(4) 0.3638(3) 0.0626(14) Uani 1 1 d .
H35A H 0.7430 0.3934 0.3478 0.094 Uiso 1 1 calc R
H35B H 0.6890 0.3256 0.3486 0.094 Uiso 1 1 calc R
H35C H 0.7466 0.2756 0.3390 0.094 Uiso 1 1 calc R
C36 C 0.80782(18) 0.2129(3) 0.6522(2) 0.0351(9) Uani 1 1 d .
C37 C 0.84160(18) 0.2941(3) 0.7021(2) 0.0363(9) Uani 1 1 d .
C38 C 0.8658(2) 0.2738(3) 0.7801(2) 0.0464(11) Uani 1 1 d .
H38 H 0.8615 0.2097 0.7996 0.056 Uiso 1 1 calc R
C39 C 0.8963(2) 0.3465(4) 0.8295(3) 0.0561(13) Uani 1 1 d .
H39 H 0.9125 0.3316 0.8820 0.067 Uiso 1 1 calc R
C40 C 0.9027(2) 0.4410(4) 0.8012(3) 0.0577(13) Uani 1 1 d .
H40 H 0.9227 0.4910 0.8347 0.069 Uiso 1 1 calc R
C41 C 0.8797(2) 0.4616(3) 0.7240(3) 0.0556(13) Uani 1 1 d .
H41 H 0.8846 0.5256 0.7046 0.067 Uiso 1 1 calc R
C42 C 0.8494(2) 0.3894(3) 0.6744(3) 0.0470(11) Uani 1 1 d .
H42 H 0.8341 0.4046 0.6217 0.056 Uiso 1 1 calc R
C43 C 0.6854(2) -0.1814(4) 0.6103(3) 0.0527(12) Uani 1 1 d .
C44 C 0.6657(2) -0.2762(3) 0.6332(3) 0.0503(12) Uani 1 1 d .
C45 C 0.6970(2) -0.3613(4) 0.6305(3) 0.0666(15) Uani 1 1 d .
H45 H 0.7312 -0.3587 0.6142 0.080 Uiso 1 1 calc R
C46 C 0.6770(3) -0.4512(4) 0.6521(3) 0.0750(17) Uani 1 1 d .
H46 H 0.6973 -0.5106 0.6492 0.090 Uiso 1 1 calc R
C47 C 0.6287(3) -0.4546(4) 0.6772(3) 0.0726(17) Uani 1 1 d .
H47 H 0.6163 -0.5162 0.6927 0.087 Uiso 1 1 calc R
C48 C 0.5974(3) -0.3699(4) 0.6806(4) 0.0795(18) Uani 1 1 d .
H48 H 0.5636 -0.3731 0.6980 0.095 Uiso 1 1 calc R
C49 C 0.6161(3) -0.2791(4) 0.6581(3) 0.0706(15) Uani 1 1 d .
H49 H 0.5951 -0.2201 0.6599 0.085 Uiso 1 1 calc R
C50 C 0.5885(3) 0.6124(6) 0.4164(4) 0.086(2) Uani 1 1 d .
C51 C 0.6023(3) 0.7153(7) 0.4354(4) 0.099(2) Uani 1 1 d .
H51 H 0.5828 0.7514 0.4661 0.119 Uiso 1 1 calc R
C52 C 0.6451(3) 0.7604(5) 0.4077(4) 0.089(2) Uani 1 1 d .
H52 H 0.6560 0.8269 0.4216 0.107 Uiso 1 1 calc R
C53 C 0.6707(3) 0.7098(6) 0.3615(4) 0.097(2) Uani 1 1 d .
H53 H 0.6994 0.7416 0.3428 0.116 Uiso 1 1 calc R
C54 C 0.6564(3) 0.6139(6) 0.3409(5) 0.102(2) Uani 1 1 d .
H54 H 0.6746 0.5808 0.3072 0.123 Uiso 1 1 calc R
C55 C 0.6168(3) 0.5656(5) 0.3679(4) 0.0832(18) Uani 1 1 d .
H55 H 0.6081 0.4985 0.3536 0.100 Uiso 1 1 calc R
C56 C 0.5453(4) 0.5580(8) 0.4450(5) 0.166(5) Uani 1 1 d .
H56A H 0.5101 0.5972 0.4353 0.248 Uiso 1 1 calc R
H56B H 0.5598 0.5466 0.5003 0.248 Uiso 1 1 calc R
H56C H 0.5374 0.4942 0.4184 0.248 Uiso 1 1 calc R

loop_
_atom_site_aniso_label
_atom_site_aniso_U_11
_atom_site_aniso_U_22
_atom_site_aniso_U_33
_atom_site_aniso_U_23
_atom_site_aniso_U_13
_atom_site_aniso_U_12
Yb1 0.03913(12) 0.03157(11) 0.03625(12) -0.00254(7) 0.00975(8) -0.00007(7)
Si1 0.0535(8) 0.0372(6) 0.0425(7) -0.0013(5) 0.0050(6) 0.0068(6)
Si2 0.0519(9) 0.0531(8) 0.0639(9) -0.0045(7) 0.0233(7) 0.0064(6)
N1 0.045(2) 0.0410(19) 0.036(2) -0.0024(16) 0.0076(17) 0.0095(16)
N2 0.048(2) 0.052(2) 0.035(2) -0.0039(17) 0.0122(17) 0.0080(17)
N3 0.038(2) 0.049(2) 0.045(2) -0.0044(17) 0.0102(17) 0.0035(16)
N4 0.047(2) 0.061(2) 0.036(2) -0.0026(17) 0.0101(18) 0.0058(19)
N5 0.045(2) 0.0346(17) 0.0293(18) -0.0009(14) 0.0127(16) -0.0060(15)
N6 0.058(3) 0.0349(19) 0.034(2) -0.0037(16) 0.0213(19) -0.0074(16)
N7 0.056(3) 0.042(2) 0.072(3) 0.001(2) 0.014(2) -0.0117(19)
C1 0.042(3) 0.038(2) 0.046(3) -0.008(2) 0.011(2) -0.0008(19)
C2 0.045(3) 0.037(2) 0.046(3) -0.001(2) 0.006(2) -0.002(2)
C3 0.060(3) 0.060(3) 0.046(3) -0.002(2) 0.021(2) 0.007(2)
C4 0.059(3) 0.076(3) 0.047(3) -0.005(3) 0.024(3) 0.000(3)
C5 0.056(3) 0.054(3) 0.045(3) -0.005(2) 0.011(2) 0.001(2)
C6 0.049(3) 0.045(2) 0.043(3) -0.007(2) 0.018(2) 0.003(2)
C7 0.049(3) 0.046(3) 0.070(3) -0.007(2) 0.021(3) 0.002(2)
C8 0.057(3) 0.057(3) 0.083(4) 0.002(3) 0.024(3) 0.021(3)
C9 0.094(5) 0.051(3) 0.076(4) -0.010(3) 0.040(4) 0.016(3)
C10 0.093(5) 0.041(3) 0.071(4) -0.015(3) 0.020(3) 0.001(3)
C11 0.059(3) 0.051(3) 0.060(3) -0.010(2) 0.013(3) 0.001(2)
C12 0.036(3) 0.062(3) 0.045(3) -0.006(2) 0.008(2) -0.007(2)
C13 0.050(3) 0.079(4) 0.096(5) -0.039(3) 0.002(3) 0.003(3)
C14 0.051(4) 0.119(6) 0.080(4) -0.046(4) -0.016(3) 0.007(4)
C15 0.069(5) 0.130(6) 0.062(4) -0.005(4) -0.004(3) 0.019(4)
C16 0.063(4) 0.107(5) 0.092(5) 0.034(4) 0.006(4) 0.015(4)
C17 0.053(3) 0.074(4) 0.081(4) 0.013(3) 0.003(3) -0.007(3)
C18 0.063(3) 0.044(3) 0.062(3) 0.002(2) 0.012(3) 0.006(2)
C19 0.083(4) 0.069(3) 0.048(3) 0.006(3) 0.026(3) 0.021(3)
C20 0.078(4) 0.065(3) 0.061(3) -0.001(3) -0.007(3) -0.005(3)
C21 0.063(4) 0.138(6) 0.102(5) -0.003(4) 0.031(4) 0.016(4)
C22 0.121(6) 0.067(4) 0.133(6) -0.026(4) 0.073(5) -0.007(4)
C23 0.094(5) 0.100(5) 0.083(4) 0.010(4) 0.054(4) 0.012(4)
C24 0.046(3) 0.029(2) 0.033(2) -0.0042(17) 0.0135(19) -0.0048(18)
C25 0.042(3) 0.038(2) 0.034(2) 0.0033(18) 0.0084(19) -0.0015(19)
C26 0.043(3) 0.046(2) 0.051(3) -0.002(2) 0.016(2) -0.005(2)
C27 0.057(3) 0.043(2) 0.048(3) -0.002(2) 0.026(2) -0.007(2)
C28 0.055(3) 0.035(2) 0.038(2) 0.0024(19) 0.022(2) 0.002(2)
C29 0.046(3) 0.035(2) 0.033(2) 0.0013(18) 0.017(2) 0.0034(19)
C30 0.038(3) 0.054(3) 0.055(3) 0.013(2) 0.007(2) -0.004(2)
C31 0.060(4) 0.087(4) 0.064(4) 0.013(3) -0.008(3) -0.011(3)
C32 0.062(4) 0.053(3) 0.099(4) 0.013(3) 0.010(3) 0.012(3)
C33 0.048(3) 0.043(2) 0.044(3) 0.012(2) 0.019(2) 0.005(2)
C34 0.056(4) 0.086(4) 0.070(4) -0.010(3) 0.011(3) 0.023(3)
C35 0.051(3) 0.089(4) 0.047(3) 0.010(3) 0.011(2) -0.011(3)
C36 0.043(3) 0.030(2) 0.032(2) -0.0001(17) 0.0103(19) -0.0017(18)
C37 0.045(3) 0.031(2) 0.035(2) -0.0032(17) 0.0128(19) -0.0027(18)
C38 0.060(3) 0.041(2) 0.039(2) -0.005(2) 0.015(2) -0.008(2)
C39 0.058(3) 0.063(3) 0.045(3) -0.011(2) 0.009(2) -0.006(3)
C40 0.058(3) 0.059(3) 0.057(3) -0.025(3) 0.017(3) -0.022(2)
C41 0.071(4) 0.035(2) 0.064(3) -0.010(2) 0.022(3) -0.013(2)
C42 0.067(3) 0.036(2) 0.041(2) -0.005(2) 0.019(2) -0.006(2)
C43 0.053(3) 0.052(3) 0.051(3) -0.001(2) 0.010(2) -0.003(2)
C44 0.058(3) 0.044(3) 0.047(3) 0.001(2) 0.009(2) -0.012(2)
C45 0.067(4) 0.051(3) 0.086(4) 0.003(3) 0.027(3) -0.003(3)
C46 0.098(5) 0.050(3) 0.082(4) -0.004(3) 0.031(4) -0.003(3)
C47 0.103(5) 0.054(3) 0.060(4) 0.001(3) 0.022(3) -0.022(3)
C48 0.079(4) 0.073(4) 0.098(5) 0.004(3) 0.045(4) -0.021(3)
C49 0.075(4) 0.060(3) 0.084(4) -0.003(3) 0.033(3) -0.009(3)
C50 0.053(4) 0.135(6) 0.058(4) 0.031(4) -0.007(3) 0.004(4)
C51 0.099(6) 0.141(7) 0.051(4) -0.004(4) 0.006(4) 0.047(5)
C52 0.116(6) 0.075(4) 0.071(4) -0.005(3) 0.015(4) 0.009(4)
C53 0.097(6) 0.106(6) 0.086(5) -0.014(4) 0.022(4) -0.014(4)
C54 0.087(6) 0.095(5) 0.120(6) -0.017(5) 0.018(5) 0.009(4)
C55 0.068(4) 0.088(4) 0.085(5) 0.003(4) 0.003(4) 0.009(4)
C56 0.102(7) 0.278(13) 0.109(7) 0.051(7) 0.012(6) -0.049(7)

loop_
_atom_type_symbol
_atom_type_description
_atom_type_scat_dispersion_real
_atom_type_scat_dispersion_imag
_atom_type_scat_source
C C 0.0033 0.0016 'International Tables Vol C Tables 4.2.6.8 and 6.1.1.4'
H H 0.0000 0.0000 'International Tables Vol C Tables 4.2.6.8 and 6.1.1.4'
N N 0.0061 0.0033 'International Tables Vol C Tables 4.2.6.8 and 6.1.1.4'
Yb Yb -0.3850 5.5486 'International Tables Vol C Tables 4.2.6.8 and 6.1.1.4'
Si Si 0.0817 0.0704 'International Tables Vol C Tables 4.2.6.8 and 6.1.1.4'

loop_
_geom_angle_atom_site_label_1
_geom_angle_atom_site_label_2
_geom_angle_atom_site_label_3
_geom_angle
N2 Yb1 N4 75.16(13)
N2 Yb1 N6 136.63(13)
N4 Yb1 N6 138.63(13)
N2 Yb1 N5 97.36(12)
N4 Yb1 N5 100.85(12)
N6 Yb1 N5 57.25(11)
N2 Yb1 N1 57.45(12)
N4 Yb1 N1 129.48(12)
N6 Yb1 N1 91.12(12)
N5 Yb1 N1 101.49(12)
N2 Yb1 N3 131.15(12)
N4 Yb1 N3 56.89(13)
N6 Yb1 N3 90.27(13)
N5 Yb1 N3 99.99(12)
N1 Yb1 N3 155.27(12)
N2 Yb1 N7 90.48(13)
N4 Yb1 N7 88.62(13)
N6 Yb1 N7 111.80(13)
N5 Yb1 N7 168.98(12)
N1 Yb1 N7 76.22(13)
N3 Yb1 N7 80.36(13)
N2 Yb1 C1 28.57(12)
N4 Yb1 C1 100.86(13)
N6 Yb1 C1 117.79(13)
N5 Yb1 C1 104.68(12)
N1 Yb1 C1 29.38(11)
N3 Yb1 C1 149.74(12)
N7 Yb1 C1 78.75(13)
N2 Yb1 C36 117.55(13)
N4 Yb1 C36 124.14(12)
N6 Yb1 C36 28.58(11)
N5 Yb1 C36 28.86(11)
N1 Yb1 C36 94.77(12)
N3 Yb1 C36 98.17(12)
N7 Yb1 C36 140.13(12)
C1 Yb1 C36 111.89(12)
N2 Yb1 C2 102.98(13)
N4 Yb1 C2 28.15(12)
N6 Yb1 C2 115.49(13)
N5 Yb1 C2 101.48(12)
N1 Yb1 C2 151.54(12)
N3 Yb1 C2 28.75(12)
N7 Yb1 C2 84.18(13)
C1 Yb1 C2 126.66(13)
C36 Yb1 C2 113.38(12)
N1 Si1 C19 106.8(2)
N1 Si1 C18 116.1(2)
C19 Si1 C18 105.0(2)
N1 Si1 C20 110.0(2)
C19 Si1 C20 107.8(3)
C18 Si1 C20 110.5(2)
N3 Si2 C22 110.2(2)
N3 Si2 C21 116.6(3)
C22 Si2 C21 109.0(3)
N3 Si2 C23 107.2(2)
C22 Si2 C23 106.6(3)
C21 Si2 C23 106.7(3)
C1 N1 Si1 133.1(3)
C1 N1 Yb1 89.3(2)
Si1 N1 Yb1 135.14(18)
C1 N2 C3 125.4(4)
C1 N2 Yb1 95.3(3)
C3 N2 Yb1 136.8(3)
C2 N3 Si2 134.2(3)
C2 N3 Yb1 91.3(3)
Si2 N3 Yb1 134.20(19)
C2 N4 C5 125.0(4)
C2 N4 Yb1 96.9(3)
C5 N4 Yb1 137.7(3)
C36 N5 C24 122.7(3)
C36 N5 Yb1 93.2(2)
C24 N5 Yb1 142.1(2)
C36 N6 Yb1 94.7(3)
C36 N6 H3 114(3)
Yb1 N6 H3 151(3)
C43 N7 Yb1 168.9(4)
N2 C1 N1 116.0(4)
N2 C1 C6 122.8(4)
N1 C1 C6 121.2(4)
N2 C1 Yb1 56.1(2)
N1 C1 Yb1 61.3(2)
C6 C1 Yb1 167.4(3)
N4 C2 N3 114.9(4)
N4 C2 C12 122.3(4)
N3 C2 C12 122.8(4)
N4 C2 Yb1 54.9(2)
N3 C2 Yb1 60.0(2)
C12 C2 Yb1 175.9(3)
N2 C3 C4 109.6(4)
N2 C3 H3A 109.7
C4 C3 H3A 109.7
N2 C3 H3B 109.7
C4 C3 H3B 109.7
H3A C3 H3B 108.2
C5 C4 C3 116.1(4)
C5 C4 H4A 108.3
C3 C4 H4A 108.3
C5 C4 H4B 108.3
C3 C4 H4B 108.3
H4A C4 H4B 107.4
N4 C5 C4 110.2(4)
N4 C5 H5A 109.6
C4 C5 H5A 109.6
N4 C5 H5B 109.6
C4 C5 H5B 109.6
H5A C5 H5B 108.1
C7 C6 C11 119.1(4)
C7 C6 C1 121.0(4)
C11 C6 C1 119.7(4)
C6 C7 C8 120.3(5)
C6 C7 H7 119.9
C8 C7 H7 119.9
C9 C8 C7 120.3(5)
C9 C8 H8 119.9
C7 C8 H8 119.9
C8 C9 C10 119.5(5)
C8 C9 H9 120.2
C10 C9 H9 120.2
C9 C10 C11 121.0(5)
C9 C10 H10 119.5
C11 C10 H10 119.5
C10 C11 C6 119.8(5)
C10 C11 H11 120.1
C6 C11 H11 120.1
C13 C12 C17 119.0(5)
C13 C12 C2 121.5(5)
C17 C12 C2 119.4(4)
C12 C13 C14 118.9(6)
C12 C13 H13 120.5
C14 C13 H13 120.5
C15 C14 C13 120.8(6)
C15 C14 H14 119.6
C13 C14 H14 119.6
C16 C15 C14 120.3(6)
C16 C15 H15 119.9
C14 C15 H15 119.9
C15 C16 C17 119.8(6)
C15 C16 H16 120.1
C17 C16 H16 120.1
C16 C17 C12 121.2(6)
C16 C17 H17 119.4
C12 C17 H17 119.4
Si1 C18 H18A 109.5
Si1 C18 H18B 109.5
H18A C18 H18B 109.5
Si1 C18 H18C 109.5
H18A C18 H18C 109.5
H18B C18 H18C 109.5
Si1 C19 H19A 109.5
Si1 C19 H19B 109.5
H19A C19 H19B 109.5
Si1 C19 H19C 109.5
H19A C19 H19C 109.5
H19B C19 H19C 109.5
Si1 C20 H20A 109.5
Si1 C20 H20B 109.5
H20A C20 H20B 109.5
Si1 C20 H20C 109.5
H20A C20 H20C 109.5
H20B C20 H20C 109.5
Si2 C21 H21A 109.5
Si2 C21 H21B 109.5
H21A C21 H21B 109.5
Si2 C21 H21C 109.5
H21A C21 H21C 109.5
H21B C21 H21C 109.5
Si2 C22 H22A 109.5
Si2 C22 H22B 109.5
H22A C22 H22B 109.5
Si2 C22 H22C 109.5
H22A C22 H22C 109.5
H22B C22 H22C 109.5
Si2 C23 H23A 109.5
Si2 C23 H23B 109.5
H23A C23 H23B 109.5
Si2 C23 H23C 109.5
H23A C23 H23C 109.5
H23B C23 H23C 109.5
C29 C24 N5 118.6(4)
C29 C24 C25 120.1(4)
N5 C24 C25 121.2(4)
C26 C25 C24 118.0(4)
C26 C25 C30 119.7(4)
C24 C25 C30 122.2(4)
C27 C26 C25 122.2(4)
C27 C26 H26 118.9
C25 C26 H26 118.9
C28 C27 C26 118.9(4)
C28 C27 H27 120.5
C26 C27 H27 120.5
C27 C28 C29 121.6(4)
C27 C28 H28 119.2
C29 C28 H28 119.2
C28 C29 C24 118.8(4)
C28 C29 C33 121.1(4)
C24 C29 C33 120.1(4)
C25 C30 C32 109.6(4)
C25 C30 C31 112.9(4)
C32 C30 C31 110.8(4)
C25 C30 H30 107.8
C32 C30 H30 107.8
C31 C30 H30 107.8
C30 C31 H31A 109.5
C30 C31 H31B 109.5
H31A C31 H31B 109.5
C30 C31 H31C 109.5
H31A C31 H31C 109.5
H31B C31 H31C 109.5
C30 C32 H32A 109.5
C30 C32 H32B 109.5
H32A C32 H32B 109.5
C30 C32 H32C 109.5
H32A C32 H32C 109.5
H32B C32 H32C 109.5
C29 C33 C35 112.5(4)
C29 C33 C34 111.7(4)
C35 C33 C34 110.4(4)
C29 C33 H33 107.3
C35 C33 H33 107.3
C34 C33 H33 107.3
C33 C34 H34A 109.5
C33 C34 H34B 109.5
H34A C34 H34B 109.5
C33 C34 H34C 109.5
H34A C34 H34C 109.5
H34B C34 H34C 109.5
C33 C35 H35A 109.5
C33 C35 H35B 109.5
H35A C35 H35B 109.5
C33 C35 H35C 109.5
H35A C35 H35C 109.5
H35B C35 H35C 109.5
N6 C36 N5 114.1(4)
N6 C36 C37 121.1(4)
N5 C36 C37 124.8(4)
N6 C36 Yb1 56.7(2)
N5 C36 Yb1 57.92(19)
C37 C36 Yb1 172.3(3)
C38 C37 C42 118.3(4)
C38 C37 C36 118.4(3)
C42 C37 C36 123.3(4)
C39 C38 C37 121.0(4)
C39 C38 H38 119.5
C37 C38 H38 119.5
C40 C39 C38 119.8(4)
C40 C39 H39 120.1
C38 C39 H39 120.1
C41 C40 C39 119.7(4)
C41 C40 H40 120.2
C39 C40 H40 120.2
C40 C41 C42 120.8(4)
C40 C41 H41 119.6
C42 C41 H41 119.6
C41 C42 C37 120.4(4)
C41 C42 H42 119.8
C37 C42 H42 119.8
N7 C43 C44 178.6(5)
C45 C44 C49 121.1(5)
C45 C44 C43 119.6(5)
C49 C44 C43 119.3(5)
C44 C45 C46 118.5(5)
C44 C45 H45 120.8
C46 C45 H45 120.8
C47 C46 C45 120.8(5)
C47 C46 H46 119.6
C45 C46 H46 119.6
C46 C47 C48 121.1(5)
C46 C47 H47 119.4
C48 C47 H47 119.4
C47 C48 C49 119.1(6)
C47 C48 H48 120.4
C49 C48 H48 120.4
C44 C49 C48 119.3(5)
C44 C49 H49 120.3
C48 C49 H49 120.3
C55 C50 C51 117.5(7)
C55 C50 C56 120.1(9)
C51 C50 C56 122.4(9)
C52 C51 C50 118.7(6)
C52 C51 H51 120.7
C50 C51 H51 120.7
C53 C52 C51 120.1(7)
C53 C52 H52 119.9
C51 C52 H52 119.9
C52 C53 C54 121.6(8)
C52 C53 H53 119.2
C54 C53 H53 119.2
C55 C54 C53 120.9(8)
C55 C54 H54 119.5
C53 C54 H54 119.5
C54 C55 C50 121.1(7)
C54 C55 H55 119.4
C50 C55 H55 119.4
C50 C56 H56A 109.5
C50 C56 H56B 109.5
H56A C56 H56B 109.5
C50 C56 H56C 109.5
H56A C56 H56C 109.5
H56B C56 H56C 109.5

loop_
_geom_bond_atom_site_label_1
_geom_bond_atom_site_label_2
_geom_bond_distance
Yb1 N2 2.280(3)
Yb1 N4 2.291(4)
Yb1 N6 2.322(4)
Yb1 N5 2.349(3)
Yb1 N1 2.399(3)
Yb1 N3 2.407(3)
Yb1 N7 2.494(4)
Yb1 C1 2.734(4)
Yb1 C36 2.768(4)
Yb1 C2 2.779(4)
Si1 N1 1.712(3)
Si1 C19 1.868(5)
Si1 C18 1.869(4)
Si1 C20 1.869(5)
Si2 N3 1.707(4)
Si2 C22 1.856(6)
Si2 C21 1.857(6)
Si2 C23 1.866(6)
N1 C1 1.342(5)
N2 C1 1.313(5)
N2 C3 1.462(5)
N3 C2 1.337(5)
N4 C2 1.320(6)
N4 C5 1.467(6)
N5 C36 1.338(5)
N5 C24 1.414(5)
N6 C36 1.329(5)
N6 H3 0.82(4)
N7 C43 1.140(5)
C1 C6 1.515(6)
C2 C12 1.501(6)
C3 C4 1.519(6)
C3 H3A 0.9800
C3 H3B 0.9800
C4 C5 1.508(7)
C4 H4A 0.9800
C4 H4B 0.9800
C5 H5A 0.9800
C5 H5B 0.9800
C6 C7 1.371(6)
C6 C11 1.391(6)
C7 C8 1.399(6)
C7 H7 0.9400
C8 C9 1.365(7)
C8 H8 0.9400
C9 C10 1.368(8)
C9 H9 0.9400
C10 C11 1.381(7)
C10 H10 0.9400
C11 H11 0.9400
C12 C13 1.376(6)
C12 C17 1.385(7)
C13 C14 1.415(8)
C13 H13 0.9400
C14 C15 1.360(9)
C14 H14 0.9400
C15 C16 1.360(9)
C15 H15 0.9400
C16 C17 1.385(7)
C16 H16 0.9400
C17 H17 0.9400
C18 H18A 0.9700
C18 H18B 0.9700
C18 H18C 0.9700
C19 H19A 0.9700
C19 H19B 0.9700
C19 H19C 0.9700
C20 H20A 0.9700
C20 H20B 0.9700
C20 H20C 0.9700
C21 H21A 0.9700
C21 H21B 0.9700
C21 H21C 0.9700
C22 H22A 0.9700
C22 H22B 0.9700
C22 H22C 0.9700
C23 H23A 0.9700
C23 H23B 0.9700
C23 H23C 0.9700
C24 C29 1.405(5)
C24 C25 1.414(6)
C25 C26 1.388(6)
C25 C30 1.515(6)
C26 C27 1.381(6)
C26 H26 0.9400
C27 C28 1.375(6)
C27 H27 0.9400
C28 C29 1.391(5)
C28 H28 0.9400
C29 C33 1.513(6)
C30 C32 1.524(7)
C30 C31 1.531(6)
C30 H30 0.9900
C31 H31A 0.9700
C31 H31B 0.9700
C31 H31C 0.9700
C32 H32A 0.9700
C32 H32B 0.9700
C32 H32C 0.9700
C33 C35 1.519(6)
C33 C34 1.524(6)
C33 H33 0.9900
C34 H34A 0.9700
C34 H34B 0.9700
C34 H34C 0.9700
C35 H35A 0.9700
C35 H35B 0.9700
C35 H35C 0.9700
C36 C37 1.502(5)
C37 C38 1.389(6)
C37 C42 1.395(5)
C38 C39 1.387(6)
C38 H38 0.9400
C39 C40 1.381(6)
C39 H39 0.9400
C40 C41 1.374(7)
C40 H40 0.9400
C41 C42 1.381(6)
C41 H41 0.9400
C42 H42 0.9400
C43 C44 1.446(6)
C44 C45 1.369(7)
C44 C49 1.374(7)
C45 C46 1.383(7)
C45 H45 0.9400
C46 C47 1.346(8)
C46 H46 0.9400
C47 C48 1.367(8)
C47 H47 0.9400
C48 C49 1.387(7)
C48 H48 0.9400
C49 H49 0.9400
C50 C55 1.380(9)
C50 C51 1.432(10)
C50 C56 1.461(10)
C51 C52 1.386(10)
C51 H51 0.9400
C52 C53 1.332(9)
C52 H52 0.9400
C53 C54 1.351(9)
C53 H53 0.9400
C54 C55 1.336(9)
C54 H54 0.9400
C55 H55 0.9400
C56 H56A 0.9700
C56 H56B 0.9700
C56 H56C 0.9700

loop_
_geom_torsion_atom_site_label_1
_geom_torsion_atom_site_label_2
_geom_torsion_atom_site_label_3
_geom_torsion_atom_site_label_4
_geom_torsion
C19 Si1 N1 C1 -144.7(4)
C18 Si1 N1 C1 -28.0(5)
C20 Si1 N1 C1 98.5(5)
C19 Si1 N1 Yb1 11.8(3)
C18 Si1 N1 Yb1 128.5(3)
C20 Si1 N1 Yb1 -105.0(3)
N2 Yb1 N1 C1 -8.1(2)
N4 Yb1 N1 C1 15.1(3)
N6 Yb1 N1 C1 -156.3(3)
N5 Yb1 N1 C1 -99.5(3)
N3 Yb1 N1 C1 110.6(3)
N7 Yb1 N1 C1 91.5(3)
C36 Yb1 N1 C1 -127.9(3)
C2 Yb1 N1 C1 43.7(4)
N2 Yb1 N1 Si1 -171.2(3)
N4 Yb1 N1 Si1 -148.0(2)
N6 Yb1 N1 Si1 40.6(3)
N5 Yb1 N1 Si1 97.4(3)
N3 Yb1 N1 Si1 -52.5(4)
N7 Yb1 N1 Si1 -71.6(3)
C1 Yb1 N1 Si1 -163.1(4)
C36 Yb1 N1 Si1 69.0(3)
C2 Yb1 N1 Si1 -119.3(3)
N4 Yb1 N2 C1 -153.4(3)
N6 Yb1 N2 C1 58.4(3)
N5 Yb1 N2 C1 107.3(3)
N1 Yb1 N2 C1 8.3(2)
N3 Yb1 N2 C1 -142.5(2)
N7 Yb1 N2 C1 -65.0(3)
C36 Yb1 N2 C1 85.5(3)
C2 Yb1 N2 C1 -149.1(3)
N4 Yb1 N2 C3 8.1(4)
N6 Yb1 N2 C3 -140.1(4)
N5 Yb1 N2 C3 -91.2(4)
N1 Yb1 N2 C3 169.8(5)
N3 Yb1 N2 C3 19.0(5)
N7 Yb1 N2 C3 96.5(4)
C1 Yb1 N2 C3 161.5(6)
C36 Yb1 N2 C3 -113.0(4)
C2 Yb1 N2 C3 12.4(5)
C22 Si2 N3 C2 -109.8(5)
C21 Si2 N3 C2 15.1(5)
C23 Si2 N3 C2 134.5(5)
C22 Si2 N3 Yb1 78.5(4)
C21 Si2 N3 Yb1 -156.6(3)
C23 Si2 N3 Yb1 -37.2(4)
N2 Yb1 N3 C2 -13.4(3)
N4 Yb1 N3 C2 -0.8(2)
N6 Yb1 N3 C2 152.4(3)
N5 Yb1 N3 C2 95.7(2)
N1 Yb1 N3 C2 -114.3(3)
N7 Yb1 N3 C2 -95.5(3)
C1 Yb1 N3 C2 -48.6(4)
C36 Yb1 N3 C2 124.9(2)
N2 Yb1 N3 Si2 160.7(2)
N4 Yb1 N3 Si2 173.3(3)
N6 Yb1 N3 Si2 -33.5(3)
N5 Yb1 N3 Si2 -90.2(3)
N1 Yb1 N3 Si2 59.8(4)
N7 Yb1 N3 Si2 78.6(3)
C1 Yb1 N3 Si2 125.5(3)
C36 Yb1 N3 Si2 -61.0(3)
C2 Yb1 N3 Si2 174.1(4)
N2 Yb1 N4 C2 171.1(3)
N6 Yb1 N4 C2 -42.1(4)
N5 Yb1 N4 C2 -94.1(3)
N1 Yb1 N4 C2 151.0(2)
N3 Yb1 N4 C2 0.8(2)
N7 Yb1 N4 C2 80.2(3)
C1 Yb1 N4 C2 158.5(3)
C36 Yb1 N4 C2 -75.5(3)
N2 Yb1 N4 C5 -16.4(4)
N6 Yb1 N4 C5 130.4(4)
N5 Yb1 N4 C5 78.4(4)
N1 Yb1 N4 C5 -36.5(5)
N3 Yb1 N4 C5 173.3(5)
N7 Yb1 N4 C5 -107.3(4)
C1 Yb1 N4 C5 -29.0(4)
C36 Yb1 N4 C5 97.0(4)
C2 Yb1 N4 C5 172.5(6)
N2 Yb1 N5 C36 -137.0(2)
N4 Yb1 N5 C36 146.7(2)
N6 Yb1 N5 C36 5.0(2)
N1 Yb1 N5 C36 -78.9(2)
N3 Yb1 N5 C36 88.8(2)
N7 Yb1 N5 C36 -2.0(8)
C1 Yb1 N5 C36 -108.9(2)
C2 Yb1 N5 C36 118.1(2)
N2 Yb1 N5 C24 25.3(4)
N4 Yb1 N5 C24 -50.9(4)
N6 Yb1 N5 C24 167.4(5)
N1 Yb1 N5 C24 83.5(4)
N3 Yb1 N5 C24 -108.8(4)
N7 Yb1 N5 C24 160.4(6)
C1 Yb1 N5 C24 53.5(4)
C36 Yb1 N5 C24 162.4(6)
C2 Yb1 N5 C24 -79.6(4)
N2 Yb1 N6 C36 57.6(3)
N4 Yb1 N6 C36 -72.0(3)
N5 Yb1 N6 C36 -5.0(2)
N1 Yb1 N6 C36 97.9(3)
N3 Yb1 N6 C36 -106.8(3)
N7 Yb1 N6 C36 173.5(2)
C1 Yb1 N6 C36 85.0(3)
C2 Yb1 N6 C36 -92.5(3)
N2 Yb1 N7 C43 73(2)
N4 Yb1 N7 C43 149(2)
N6 Yb1 N7 C43 -68(2)
N5 Yb1 N7 C43 -62(2)
N1 Yb1 N7 C43 17(2)
N3 Yb1 N7 C43 -155(2)
C1 Yb1 N7 C43 47(2)
C36 Yb1 N7 C43 -64(2)
C2 Yb1 N7 C43 176(2)
C3 N2 C1 N1 -178.6(4)
Yb1 N2 C1 N1 -14.0(4)
C3 N2 C1 C6 0.4(7)
Yb1 N2 C1 C6 164.9(4)
C3 N2 C1 Yb1 -164.6(5)
Si1 N1 C1 N2 176.9(3)
Yb1 N1 C1 N2 13.2(4)
Si1 N1 C1 C6 -2.0(7)
Yb1 N1 C1 C6 -165.7(4)
Si1 N1 C1 Yb1 163.7(4)
N4 Yb1 C1 N2 26.1(3)
N6 Yb1 C1 N2 -138.6(3)
N5 Yb1 C1 N2 -78.2(3)
N1 Yb1 C1 N2 -165.6(4)
N3 Yb1 C1 N2 65.4(4)
N7 Yb1 C1 N2 112.5(3)
C36 Yb1 C1 N2 -107.7(3)
C2 Yb1 C1 N2 38.6(3)
N2 Yb1 C1 N1 165.6(4)
N4 Yb1 C1 N1 -168.2(2)
N6 Yb1 C1 N1 27.0(3)
N5 Yb1 C1 N1 87.4(3)
N3 Yb1 C1 N1 -129.0(3)
N7 Yb1 C1 N1 -81.8(3)
C36 Yb1 C1 N1 57.9(3)
C2 Yb1 C1 N1 -155.8(2)
N2 Yb1 C1 C6 -89.3(14)
N4 Yb1 C1 C6 -63.2(14)
N6 Yb1 C1 C6 132.1(14)
N5 Yb1 C1 C6 -167.5(14)
N1 Yb1 C1 C6 105.0(15)
N3 Yb1 C1 C6 -24.0(15)
N7 Yb1 C1 C6 23.2(14)
C36 Yb1 C1 C6 163.0(14)
C2 Yb1 C1 C6 -50.7(14)
C5 N4 C2 N3 -175.2(4)
Yb1 N4 C2 N3 -1.4(4)
C5 N4 C2 C12 2.6(7)
Yb1 N4 C2 C12 176.4(3)
C5 N4 C2 Yb1 -173.8(5)
Si2 N3 C2 N4 -172.8(3)
Yb1 N3 C2 N4 1.3(4)
Si2 N3 C2 C12 9.4(7)
Yb1 N3 C2 C12 -176.5(4)
Si2 N3 C2 Yb1 -174.1(4)
N2 Yb1 C2 N4 -8.9(3)
N6 Yb1 C2 N4 150.6(3)
N5 Yb1 C2 N4 91.6(3)
N1 Yb1 C2 N4 -51.7(4)
N3 Yb1 C2 N4 -178.6(4)
N7 Yb1 C2 N4 -98.0(3)
C1 Yb1 C2 N4 -26.7(3)
C36 Yb1 C2 N4 119.2(3)
N2 Yb1 C2 N3 169.7(2)
N4 Yb1 C2 N3 178.6(4)
N6 Yb1 C2 N3 -30.9(3)
N5 Yb1 C2 N3 -89.9(3)
N1 Yb1 C2 N3 126.9(3)
N7 Yb1 C2 N3 80.5(3)
C1 Yb1 C2 N3 151.9(2)
C36 Yb1 C2 N3 -62.2(3)
N2 Yb1 C2 C12 -57(4)
N4 Yb1 C2 C12 -48(4)
N6 Yb1 C2 C12 102(4)
N5 Yb1 C2 C12 43(4)
N1 Yb1 C2 C12 -100(4)
N3 Yb1 C2 C12 133(4)
N7 Yb1 C2 C12 -146(4)
C1 Yb1 C2 C12 -75(4)
C36 Yb1 C2 C12 71(4)
C1 N2 C3 C4 -176.8(4)
Yb1 N2 C3 C4 26.0(6)
N2 C3 C4 C5 -67.6(6)
C2 N4 C5 C4 159.3(4)
Yb1 N4 C5 C4 -11.6(6)
C3 C4 C5 N4 60.8(5)
N2 C1 C6 C7 114.2(5)
N1 C1 C6 C7 -66.9(6)
Yb1 C1 C6 C7 -164.8(12)
N2 C1 C6 C11 -69.4(6)
N1 C1 C6 C11 109.5(5)
Yb1 C1 C6 C11 11.6(16)
C11 C6 C7 C8 -1.0(7)
C1 C6 C7 C8 175.4(4)
C6 C7 C8 C9 -0.5(8)
C7 C8 C9 C10 1.5(8)
C8 C9 C10 C11 -1.1(9)
C9 C10 C11 C6 -0.4(8)
C7 C6 C11 C10 1.4(7)
C1 C6 C11 C10 -175.0(4)
N4 C2 C12 C13 69.9(6)
N3 C2 C12 C13 -112.5(6)
Yb1 C2 C12 C13 116(4)
N4 C2 C12 C17 -111.5(5)
N3 C2 C12 C17 66.1(6)
Yb1 C2 C12 C17 -65(5)
C17 C12 C13 C14 1.3(8)
C2 C12 C13 C14 179.8(5)
C12 C13 C14 C15 0.2(10)
C13 C14 C15 C16 -1.0(11)
C14 C15 C16 C17 0.3(11)
C15 C16 C17 C12 1.3(10)
C13 C12 C17 C16 -2.1(9)
C2 C12 C17 C16 179.4(5)
C36 N5 C24 C29 -113.7(4)
Yb1 N5 C24 C29 87.3(5)
C36 N5 C24 C25 68.6(5)
Yb1 N5 C24 C25 -90.3(5)
C29 C24 C25 C26 6.7(6)
N5 C24 C25 C26 -175.6(4)
C29 C24 C25 C30 -169.1(4)
N5 C24 C25 C30 8.5(6)
C24 C25 C26 C27 -2.2(6)
C30 C25 C26 C27 173.8(4)
C25 C26 C27 C28 -2.9(6)
C26 C27 C28 C29 3.4(6)
C27 C28 C29 C24 1.2(6)
C27 C28 C29 C33 -179.8(4)
N5 C24 C29 C28 176.0(3)
C25 C24 C29 C28 -6.3(6)
N5 C24 C29 C33 -3.1(5)
C25 C24 C29 C33 174.6(4)
C26 C25 C30 C32 -67.8(5)
C24 C25 C30 C32 108.1(5)
C26 C25 C30 C31 56.2(6)
C24 C25 C30 C31 -127.9(5)
C28 C29 C33 C35 38.6(5)
C24 C29 C33 C35 -142.4(4)
C28 C29 C33 C34 -86.2(5)
C24 C29 C33 C34 92.8(5)
Yb1 N6 C36 N5 8.2(4)
Yb1 N6 C36 C37 -171.3(3)
C24 N5 C36 N6 -175.3(4)
Yb1 N5 C36 N6 -8.1(4)
C24 N5 C36 C37 4.1(6)
Yb1 N5 C36 C37 171.4(4)
C24 N5 C36 Yb1 -167.2(4)
N2 Yb1 C36 N6 -139.1(3)
N4 Yb1 C36 N6 130.6(3)
N5 Yb1 C36 N6 171.2(4)
N1 Yb1 C36 N6 -83.6(3)
N3 Yb1 C36 N6 75.3(3)
N7 Yb1 C36 N6 -9.4(4)
C1 Yb1 C36 N6 -108.2(3)
C2 Yb1 C36 N6 100.8(3)
N2 Yb1 C36 N5 49.7(3)
N4 Yb1 C36 N5 -40.6(3)
N6 Yb1 C36 N5 -171.2(4)
N1 Yb1 C36 N5 105.2(2)
N3 Yb1 C36 N5 -95.9(2)
N7 Yb1 C36 N5 179.4(2)
C1 Yb1 C36 N5 80.6(3)
C2 Yb1 C36 N5 -70.4(3)
N2 Yb1 C36 C37 -63(2)
N4 Yb1 C36 C37 -153(2)
N6 Yb1 C36 C37 76(2)
N5 Yb1 C36 C37 -113(2)
N1 Yb1 C36 C37 -7(2)
N3 Yb1 C36 C37 151(2)
N7 Yb1 C36 C37 67(2)
C1 Yb1 C36 C37 -32(2)
C2 Yb1 C36 C37 177(2)
N6 C36 C37 C38 36.6(6)
N5 C36 C37 C38 -142.8(4)
Yb1 C36 C37 C38 -35(2)
N6 C36 C37 C42 -142.7(4)
N5 C36 C37 C42 37.9(6)
Yb1 C36 C37 C42 145.8(19)
C42 C37 C38 C39 0.9(7)
C36 C37 C38 C39 -178.4(4)
C37 C38 C39 C40 0.2(7)
C38 C39 C40 C41 -1.2(8)
C39 C40 C41 C42 1.0(8)
C40 C41 C42 C37 0.2(8)
C38 C37 C42 C41 -1.1(7)
C36 C37 C42 C41 178.2(4)
Yb1 N7 C43 C44 -34(24)
N7 C43 C44 C45 -20(22)
N7 C43 C44 C49 160(22)
C49 C44 C45 C46 1.1(8)
C43 C44 C45 C46 -179.5(5)
C44 C45 C46 C47 -1.7(9)
C45 C46 C47 C48 1.3(9)
C46 C47 C48 C49 -0.3(9)
C45 C44 C49 C48 -0.2(8)
C43 C44 C49 C48 -179.5(5)
C47 C48 C49 C44 -0.2(9)
C55 C50 C51 C52 -3.2(9)
C56 C50 C51 C52 178.1(6)
C50 C51 C52 C53 3.0(10)
C51 C52 C53 C54 -0.6(11)
C52 C53 C54 C55 -1.6(12)
C53 C54 C55 C50 1.2(11)
C51 C50 C55 C54 1.2(9)
C56 C50 C55 C54 179.9(7)
